data_2017714
loop_
_publ_author_name
'Br\"uning, J\"urgen'
'Alig, Edith'
'Schmidt, Martin U.'

_publ_section_title
;
 Ezetimibe anhydrate, determined from laboratory powder diffraction
 data
;
_journal_coeditor_code GT3018
_journal_issue 7
_journal_name_full 'Acta Crystallographica Section C'
_journal_page_first o341
_journal_page_last o344
_journal_paper_doi 10.1107/S0108270110019190
_journal_volume 66
_journal_year 2010
_chemical_formula_moiety 'C24 H21 F2 N O3'
_chemical_formula_structural 'C24 H21 F2 N O3'
_chemical_formula_sum 'C24 H21 F2 N O3'
_chemical_formula_weight 409.42
_chemical_name_common 'ezetimibe anhydrate'
_chemical_name_systematic
;
(3<i>R</i>,4<i>S</i>)-1-(4-fluorophenyl)-3-[(3<i>S</i>)-3-(4-fluorophenyl)-
3-hydroxypropyl]-4-(4-hydroxyphenyl)azetidin-2-one
;
_space_group_crystal_system orthorhombic
_space_group_IT_number 19
_space_group_name_Hall 'P 2ac 2ab'
_space_group_name_H-M_alt 'P 21 21 21'
_cell_angle_alpha 90
_cell_angle_beta 90
_cell_angle_gamma 90
_cell_formula_units_Z 4
_cell_length_a 5.94606(19)
_cell_length_b 15.8898(5)
_cell_length_c 21.3765(6)
_cell_measurement_temperature 293(2)
_cell_volume 2019.69(11)
_computing_cell_refinement '<i>TOPAS Academic</i> (Coelho, 2007)'
_computing_data_collection '<i>Stoe WINXPOW</i> (Stoe & Cie, 1988)'
_computing_data_reduction '<i>DASH</i> (David <i>et al.</i>, 2006)'
_computing_molecular_graphics '<i>Mercury</i> (Macrae <i>et al.</i>, 2008)'
_computing_publication_material '<i>publCIF</i> (Westrip, 2010)'
_computing_structure_refinement '<i>TOPAS Academic</i> (Coelho, 2007)'
_computing_structure_solution '<i>DASH</i> (David <i>et al.</i>, 2006)'
_diffrn_ambient_temperature 293(2)
_diffrn_measurement_device_type
;
Stoe Stadi-P diffractometer with linear position-sensitive detector
;
_diffrn_measurement_method \q/2\q
_diffrn_radiation_monochromator 'primary focussing, Ge 111'
_diffrn_radiation_type 'Cu K\a~1~'
_diffrn_radiation_wavelength 1.54056
_diffrn_reflns_number 560
_exptl_absorpt_coefficient_mu 0.842
_exptl_absorpt_correction_type none
_exptl_crystal_colour white
_exptl_crystal_density_diffrn 1.347
_exptl_crystal_density_method 'not measured'
_exptl_crystal_description powder
_exptl_crystal_F_000 856
_pd_block_id Ezetimibe_anhydrate_STOE
_pd_char_colour white
_pd_char_particle_morphology 'no specific habit'
_pd_meas_2theta_range_inc 0.01
_pd_meas_2theta_range_max 69.99
_pd_meas_2theta_range_min 3
_pd_meas_number_of_points 6700
_pd_meas_scan_method step
_pd_prep_temperature 293(2)
_pd_proc_info_excluded_regions none
_pd_proc_ls_background_function
;
Bayesian high-pass filter with 20 terms
;
_pd_proc_ls_pref_orient_corr none
_pd_proc_ls_profile_function
;
modified Thompson-Cox-Hastings pseudo-Voigt (Young, 1993)
;
_pd_proc_ls_prof_R_factor 0.07927
_pd_proc_ls_prof_wR_expected 0.07052
_pd_proc_ls_prof_wR_factor 0.08190
_pd_proc_wavelength 1.5406
_pd_spec_mounting 'glass capillary'
_pd_spec_mount_mode transmission
_pd_spec_shape cylinder
_pd_spec_size_axial 10
_pd_spec_size_equat 0.7
_pd_spec_size_thick 0.7
_refine_ls_extinction_method none
_refine_ls_goodness_of_fit_all 1.161
_refine_ls_hydrogen_treatment refall
_refine_ls_matrix_type fullcycle
_refine_ls_number_constraints 0
_refine_ls_number_parameters 196
_refine_ls_number_restraints 208
_refine_ls_shift/su_max 0.001
_refine_ls_structure_factor_coef Inet
_refine_ls_weighting_details w=1/\s[Y~obs~)^2^
_refine_ls_weighting_scheme sigma
_cod_data_source_file gt3018.cif
_cod_data_source_block I
_cod_database_code 2017714
_cod_database_fobs_code 2017714

loop_
_space_group_symop_id
_space_group_symop_operation_xyz
1 '-x, y+1/2, -z+1/2'
2 '-x+1/2, -y, z+1/2'
3 'x, y, z'
4 'x+1/2, -y+1/2, -z'

loop_
_atom_site_type_symbol
_atom_site_label
_atom_site_fract_x
_atom_site_fract_y
_atom_site_fract_z
_atom_site_U_iso_or_equiv
_atom_site_occupancy
N N1 0.8376(7) 0.7622(3) 0.78693(17) 0.0560(10) 1
C C11 0.8616(6) 0.7090(2) 0.73652(14) 0.0560(10) 1
C C12 0.6960(6) 0.7035(2) 0.69024(16) 0.0560(10) 1
H H12 0.565(2) 0.7401(10) 0.6945(6) 0.067(2) 1
C C13 0.7249(6) 0.6467(2) 0.63929(14) 0.0560(10) 1
H H13 0.626(2) 0.6396(8) 0.6071(5) 0.067(2) 1
C C14 0.9080(6) 0.6006(2) 0.63697(14) 0.0560(10) 1
F F14 0.9388(7) 0.5468(2) 0.59029(19) 0.087(3) 1
C C15 1.0698(6) 0.6045(2) 0.68028(16) 0.0560(10) 1
H H15 1.197(2) 0.5687(9) 0.6750(6) 0.067(2) 1
C C16 1.0500(6) 0.6600(2) 0.73206(14) 0.0560(10) 1
H H16 1.154(2) 0.6641(10) 0.7616(6) 0.067(2) 1
C C2 0.9265(8) 0.7650(3) 0.8447(2) 0.0560(10) 1
O O2 1.0908(9) 0.7290(4) 0.8662(2) 0.0560(10) 1
C C3 0.7580(7) 0.8320(3) 0.86934(17) 0.0560(10) 1
H H3 0.816(2) 0.8915(9) 0.8726(6) 0.067(2) 1
C C31 0.6498(6) 0.8061(2) 0.93088(18) 0.0560(10) 1
H H31b 0.769(3) 0.7934(9) 0.9600(7) 0.067(2) 1
H H31a 0.565(3) 0.7570(8) 0.9241(5) 0.067(2) 1
C C32 0.5114(6) 0.8750(2) 0.95722(17) 0.0560(10) 1
H H32a 0.442(2) 0.9055(8) 0.9234(6) 0.067(2) 1
H H32b 0.402(3) 0.8518(8) 0.9834(7) 0.067(2) 1
C C33 0.6517(6) 0.9325(2) 0.99593(16) 0.0560(10) 1
H H33a 0.789(2) 0.9477(10) 0.9727(6) 0.067(2) 1
H H33b 0.638(2) 0.8544(9) 1.0767(6) 0.067(2) 1
C C34 0.5467(6) 1.0118(2) 1.01939(15) 0.0560(10) 1
C C35 0.6513(6) 1.0895(2) 1.00967(12) 0.0560(10) 1
H H35 0.793(2) 1.0912(9) 0.9856(6) 0.067(2) 1
C C36 0.5501(6) 1.1644(2) 1.03423(14) 0.0560(10) 1
H H36 0.613(3) 1.2194(8) 1.0287(6) 0.067(2) 1
C C37 0.3510(6) 1.1575(2) 1.06703(13) 0.0560(10) 1
F F37 0.2580(7) 1.2276(3) 1.09075(16) 0.087(3) 1
C C38 0.2490(5) 1.0826(2) 1.07628(15) 0.0560(10) 1
H H38 0.117(2) 1.0787(9) 1.0978(6) 0.067(2) 1
C C39 0.3468(6) 1.0104(2) 1.05259(14) 0.0560(10) 1
H H39 0.273(2) 0.9611(9) 1.0596(5) 0.067(2) 1
O O33 0.7337(7) 0.8871(3) 1.0496(2) 0.0560(10) 1
C C4 0.6449(6) 0.8157(2) 0.80320(16) 0.0560(10) 1
H H4 0.508(2) 0.7833(9) 0.8087(6) 0.067(2) 1
C C41 0.6082(6) 0.8903(2) 0.76234(16) 0.0560(10) 1
C C42 0.4144(6) 0.9347(2) 0.76716(16) 0.0560(10) 1
H H42 0.306(2) 0.9188(9) 0.7953(6) 0.067(2) 1
C C43 0.3687(5) 1.0031(2) 0.73212(15) 0.0560(10) 1
H H43 0.242(3) 1.0287(9) 0.7376(6) 0.067(2) 1
C C44 0.5156(7) 1.0332(2) 0.68926(16) 0.0560(10) 1
H H44 0.511(6) 1.1066(8) 0.6092(6) 0.067(2) 1
O O44 0.4729(9) 1.1015(3) 0.65419(17) 0.0560(10) 1
H H45 0.807(3) 1.0136(9) 0.6529(6) 0.067(2) 1
C C45 0.7119(6) 0.9916(2) 0.68256(16) 0.0560(10) 1
C C46 0.7626(6) 0.9189(2) 0.71895(15) 0.0560(10) 1
H H46 0.906(2) 0.8889(9) 0.7132(6) 0.067(2) 1

loop_
_atom_type_symbol
_atom_type_description
_atom_type_scat_source
C C 'International Tables Vol C Table 6.1.1.4'
H H 'International Tables Vol C Table 6.1.1.4'
N N 'International Tables Vol C Table 6.1.1.4'
O O 'International Tables Vol C Table 6.1.1.4'
F F 'International Tables Vol C Table 6.1.1.4'

loop_
_geom_angle_atom_site_label_1
_geom_angle_atom_site_label_2
_geom_angle_atom_site_label_3
_geom_angle_site_symmetry_1
_geom_angle_site_symmetry_3
_geom_angle
_geom_angle_publ_flag
C11 N1 C2 . . 134.3(4) ?
C11 N1 C4 . . 128.4(3) ?
C2 N1 C4 . . 94.0(3) ?
N1 C11 C12 . . 121.2(3) ?
N1 C11 C16 . . 119.3(3) ?
C12 C11 C16 . . 119.5(3) ?
C11 C12 H12 . . 117.2(9) ?
C11 C12 C13 . . 119.7(3) ?
H12 C12 C13 . . 123.1(9) ?
C12 C13 H13 . . 125.1(8) ?
C12 C13 C14 . . 118.9(3) ?
H13 C13 C14 . . 116.0(8) ?
C13 C14 F14 . . 120.2(3) ?
C13 C14 C15 . . 123.0(3) ?
F14 C14 C15 . . 116.9(3) ?
C14 C15 H15 . . 117.3(9) ?
C14 C15 C16 . . 120.6(3) ?
H15 C15 C16 . . 122.0(9) ?
C11 C16 C15 . . 118.4(3) ?
C11 C16 H16 . . 119.0(10) ?
C15 C16 H16 . . 123.0(10) ?
N1 C2 O2 . . 130.2(5) ?
N1 C2 C3 . . 94.6(4) ?
O2 C2 C3 . . 135.1(5) ?
C2 C3 H3 . . 116.4(8) ?
C2 C3 C31 . . 112.4(3) ?
C2 C3 C4 . . 81.9(3) ?
H3 C3 C31 . . 109.8(8) ?
H3 C3 C4 . . 111.0(8) ?
C31 C3 C4 . . 123.2(3) ?
C3 C31 H31b . . 107.7(9) ?
C3 C31 H31a . . 108.6(9) ?
C3 C31 C32 . . 111.3(3) ?
H31b C31 H31a . . 109.0(10) ?
H31b C31 C32 . . 108.5(9) ?
H31a C31 C32 . . 111.8(9) ?
C31 C32 H32a . . 109.0(8) ?
C31 C32 H32b . . 108.9(9) ?
C31 C32 C33 . . 110.7(3) ?
H32a C32 H32b . . 110.0(10) ?
H32a C32 C33 . . 110.5(8) ?
H32b C32 C33 . . 107.4(9) ?
C32 C33 H33a . . 109.5(9) ?
C32 C33 C34 . . 118.1(3) ?
C32 C33 O33 . . 108.9(3) ?
H33a C33 C34 . . 108.1(9) ?
H33a C33 O33 . . 104.1(9) ?
C34 C33 O33 . . 107.3(3) ?
C33 C34 C35 . . 120.6(3) ?
C33 C34 C39 . . 121.2(3) ?
C35 C34 C39 . . 118.2(3) ?
C34 C35 H35 . . 118.8(9) ?
C34 C35 C36 . . 119.5(3) ?
H35 C35 C36 . . 121.7(9) ?
C35 C36 H36 . . 123.3(9) ?
C35 C36 C37 . . 118.7(3) ?
H36 C36 C37 . . 118.0(9) ?
C36 C37 F37 . . 118.6(3) ?
C36 C37 C38 . . 122.0(3) ?
F37 C37 C38 . . 119.4(3) ?
C37 C38 H38 . . 121.4(9) ?
C37 C38 C39 . . 119.3(3) ?
H38 C38 C39 . . 119.4(9) ?
C34 C39 C38 . . 122.4(3) ?
C34 C39 H39 . . 120.7(9) ?
C38 C39 H39 . . 116.9(9) ?
C33 O33 H33b . . 123.2(9) ?
N1 C4 C3 . . 88.6(3) ?
N1 C4 H4 . . 112.1(8) ?
N1 C4 C41 . . 115.9(3) ?
C3 C4 H4 . . 109.5(8) ?
C3 C4 C41 . . 117.1(3) ?
H4 C4 C41 . . 111.8(8) ?
C4 C41 C42 . . 119.7(3) ?
C4 C41 C46 . . 123.9(3) ?
C42 C41 C46 . . 116.4(3) ?
C41 C42 H42 . . 120.3(9) ?
C41 C42 C43 . . 123.3(3) ?
H42 C42 C43 . . 116.4(9) ?
C42 C43 H43 . . 119.0(10) ?
C42 C43 C44 . . 122.1(3) ?
H43 C43 C44 . . 119.0(10) ?
C43 C44 O44 . . 122.8(4) ?
C43 C44 C45 . . 117.2(3) ?
O44 C44 C45 . . 120.0(4) ?
C44 O44 H44 . . 124.0(10) ?
C44 C45 H45 . . 114.9(9) ?
C44 C45 C46 . . 121.5(3) ?
H45 C45 C46 . . 123.6(9) ?
C41 C46 C45 . . 119.5(3) ?
C41 C46 H46 . . 120.0(8) ?
C45 C46 H46 . . 120.5(8) ?

loop_
_geom_bond_atom_site_label_1
_geom_bond_atom_site_label_2
_geom_bond_site_symmetry_2
_geom_bond_distance
_geom_bond_publ_flag
N1 C11 . 1.378(5) ?
N1 C2 . 1.343(6) ?
N1 C4 . 1.468(6) ?
C11 C12 . 1.399(5) ?
C11 C16 . 1.367(5) ?
C12 H12 . 0.970(10) ?
C12 C13 . 1.425(5) ?
C13 H13 . 0.910(10) ?
C13 C14 . 1.313(5) ?
C14 F14 . 1.327(5) ?
C14 C15 . 1.337(5) ?
C15 H15 . 0.950(10) ?
C15 C16 . 1.420(5) ?
C16 H16 . 0.890(10) ?
C2 O2 . 1.222(7) ?
C2 C3 . 1.554(6) ?
C3 H3 . 1.010(10) ?
C3 C31 . 1.521(5) ?
C3 C4 . 1.587(5) ?
C31 H31b . 0.960(10) ?
C31 H31a . 0.940(10) ?
C31 C32 . 1.481(5) ?
C32 H32a . 0.970(10) ?
C32 H32b . 0.930(10) ?
C32 C33 . 1.489(5) ?
C33 H33a . 0.990(10) ?
C33 C34 . 1.493(5) ?
C33 O33 . 1.439(6) ?
H33b O33 . 0.970(10) ?
C34 C35 . 1.398(5) ?
C34 C39 . 1.384(5) ?
C35 H35 . 0.990(10) ?
C35 C36 . 1.434(5) ?
C36 H36 . 0.960(10) ?
C36 C37 . 1.380(5) ?
C37 F37 . 1.343(5) ?
C37 C38 . 1.350(5) ?
C38 H38 . 0.910(10) ?
C38 C39 . 1.383(5) ?
C39 H39 . 0.910(10) ?
C4 H4 . 0.970(10) ?
C4 C41 . 1.488(5) ?
C41 C42 . 1.355(5) ?
C41 C46 . 1.382(5) ?
C42 H42 . 0.920(10) ?
C42 C43 . 1.347(5) ?
C43 H43 . 0.87(2) ?
C43 C44 . 1.354(5) ?
C44 O44 . 1.343(5) ?
C44 C45 . 1.349(5) ?
H44 O44 . 0.990(10) ?
H45 C45 . 0.920(10) ?
C45 C46 . 1.426(5) ?
C46 H46 . 0.980(10) ?

loop_
_geom_hbond_atom_site_label_D
_geom_hbond_atom_site_label_H
_geom_hbond_atom_site_label_A
_geom_hbond_site_symmetry_A
_geom_hbond_distance_DH
_geom_hbond_distance_HA
_geom_hbond_distance_DA
_geom_hbond_angle_DHA
O44 H44 O33 2_674 0.990(10) 1.99(3) 2.842(6) 143(2)
O33 H33b O2 4_467 0.970(10) 1.820(10) 2.715(7) 152.0(10)

loop_
_cod_related_entry_id
_cod_related_entry_database
_cod_related_entry_code
1 ChemSpider 132493
